data_4131640
loop_
_publ_author_name
'Good, Steffen N.'
'Sharpe, Robert J.'
'Johnson, Jeffrey S.'

_publ_section_title
;
 Highly Functionalized Tricyclic Oxazinanones via Pairwise Oxidative
 Dearomatization and N-Hydroxycarbamate Dehydrogenation: Molecular
 Diversity Inspired by Tetrodotoxin.
;
_journal_issue 36
_journal_name_full 'Journal of the American Chemical Society'
_journal_page_first 12422
_journal_page_last 12425
_journal_paper_doi 10.1021/jacs.7b07745
_journal_volume 139
_journal_year 2017
_chemical_formula_moiety 'C29 H22 N4 O11'
_chemical_formula_sum 'C29 H22 N4 O11'
_chemical_formula_weight 602.50
_space_group_crystal_system monoclinic
_space_group_IT_number 14
_space_group_name_Hall '-P 2ybc'
_space_group_name_H-M_alt 'P 1 21/c 1'
_atom_sites_solution_hydrogens geom
_atom_sites_solution_primary iterative
_audit_creation_date 2016-05-06
_audit_creation_method
;
Olex2 1.2
(compiled 2016.02.19 svn.r3266 for OlexSys, GUI svn.r5155)
;
_cell_angle_alpha 90
_cell_angle_beta 99.176(11)
_cell_angle_gamma 90
_cell_formula_units_Z 4
_cell_length_a 16.461(3)
_cell_length_b 12.567(2)
_cell_length_c 12.991(2)
_cell_measurement_reflns_used 9656
_cell_measurement_temperature 100
_cell_measurement_theta_max 70.45
_cell_measurement_theta_min 2.72
_cell_volume 2653.0(8)
_computing_molecular_graphics 'Olex2 (Dolomanov et al., 2009)'
_computing_publication_material 'Olex2 (Dolomanov et al., 2009)'
_computing_structure_refinement 'XL (Sheldrick, 2008)'
_computing_structure_solution 'olex2.solve (Bourhis et al., 2015)'
_diffrn_ambient_temperature 100
_diffrn_measured_fraction_theta_full 0.998
_diffrn_measured_fraction_theta_max 0.987
_diffrn_measurement_device_type 'Bruker APEX-II CCD'
_diffrn_measurement_method '\f and \w scans'
_diffrn_radiation_type CuK\a
_diffrn_radiation_wavelength 1.54178
_diffrn_reflns_av_R_equivalents 0.0782
_diffrn_reflns_av_unetI/netI 0.0501
_diffrn_reflns_Laue_measured_fraction_full 0.998
_diffrn_reflns_Laue_measured_fraction_max 0.987
_diffrn_reflns_limit_h_max 20
_diffrn_reflns_limit_h_min -19
_diffrn_reflns_limit_k_max 15
_diffrn_reflns_limit_k_min -13
_diffrn_reflns_limit_l_max 15
_diffrn_reflns_limit_l_min -15
_diffrn_reflns_number 30174
_diffrn_reflns_point_group_measured_fraction_full 0.998
_diffrn_reflns_point_group_measured_fraction_max 0.987
_diffrn_reflns_theta_full 67.679
_diffrn_reflns_theta_max 70.488
_diffrn_reflns_theta_min 2.719
_diffrn_standards_number 0
_exptl_absorpt_coefficient_mu 1.004
_exptl_absorpt_correction_T_max 0.98397
_exptl_absorpt_correction_T_min 0.81263
_exptl_absorpt_correction_type numerical
_exptl_absorpt_process_details
;
SADABS-2014/5 (Bruker,2014/5) was used for absorption correction.
wR2(int) was 0.0960 before and 0.0657 after correction.
The Ratio of minimum to maximum transmission is 0.7983.
The \l/2 correction factor is 0.00150.
;
_exptl_crystal_colour 'clear colourless'
_exptl_crystal_colour_lustre clear
_exptl_crystal_colour_primary colourless
_exptl_crystal_density_diffrn 1.508
_exptl_crystal_description needle
_exptl_crystal_F_000 1248
_exptl_crystal_size_max 0.606
_exptl_crystal_size_mid 0.098
_exptl_crystal_size_min 0.041
_refine_diff_density_max 0.199
_refine_diff_density_min -0.240
_refine_diff_density_rms 0.047
_refine_ls_extinction_method none
_refine_ls_goodness_of_fit_ref 1.022
_refine_ls_hydrogen_treatment constr
_refine_ls_matrix_type full
_refine_ls_number_parameters 397
_refine_ls_number_reflns 5012
_refine_ls_number_restraints 0
_refine_ls_restrained_S_all 1.022
_refine_ls_R_factor_all 0.0711
_refine_ls_R_factor_gt 0.0439
_refine_ls_shift/su_max 0.000
_refine_ls_shift/su_mean 0.000
_refine_ls_structure_factor_coef Fsqd
_refine_ls_weighting_details 'w=1/[\s^2^(Fo^2^)+(0.0471P)^2^+0.5983P] where P=(Fo^2^+2Fc^2^)/3'
_refine_ls_weighting_scheme calc
_refine_ls_wR_factor_gt 0.0972
_refine_ls_wR_factor_ref 0.1092
_reflns_Friedel_coverage 0.000
_reflns_number_gt 3554
_reflns_number_total 5012
_reflns_threshold_expression 'I > 2\s(I)'
_cod_data_source_file ja7b07745_si_003.cif
_cod_data_source_block x1605001
_cod_original_cell_volume 2652.9(8)
_cod_database_code 4131640
_shelx_space_group_comment
;
The symmetry employed for this shelxl refinement is uniquely defined
by the following loop, which should always be used as a source of
symmetry information in preference to the above space-group names.
They are only intended as comments.
;
_shelx_estimated_absorpt_t_max 0.960
_shelx_estimated_absorpt_t_min 0.581
_olex2_refinement_description
;
1. Fixed Uiso
 At 1.2 times of:
  All C(H) groups, All C(H,H) groups
2.a Ternary CH refined with riding coordinates:
 C13(H13), C16(H16), C17(H17)
2.b Secondary CH2 refined with riding coordinates:
 C7(H7A,H7B), C32(H32A,H32B)
2.c Aromatic/amide H refined with riding coordinates:
 C1(H1), C2(H2), C3(H3), C4(H4), C5(H5), C14(H14), C15(H15), C24(H24),
 C25(H25), C27(H27), C28(H28), C37(H37), C38(H38), C40(H40), C41(H41)
;
_shelx_shelxl_version_number 2014/7
_olex2_date_sample_data_collection 2016-05-05
_olex2_date_sample_submission 2016-05-05
_olex2_submission_original_sample_id ER1728
_olex2_submission_special_instructions 'No special instructions were received'

loop_
_space_group_symop_operation_xyz
'x, y, z'
'-x, y+1/2, -z+1/2'
'-x, -y, -z'
'x, -y-1/2, z-1/2'

loop_
_atom_site_label
_atom_site_type_symbol
_atom_site_fract_x
_atom_site_fract_y
_atom_site_fract_z
_atom_site_U_iso_or_equiv
_atom_site_adp_type
_atom_site_occupancy
_atom_site_site_symmetry_order
_atom_site_calc_flag
_atom_site_refinement_flags_posn
C1 C 0.06717(15) 0.57935(19) 0.07588(18) 0.0372(6) Uani 1 1 d .
H1 H 0.0989 0.5159 0.0795 0.045 Uiso 1 1 calc R
C2 C 0.05955(17) 0.6424(2) -0.01279(19) 0.0416(6) Uani 1 1 d .
H2 H 0.0866 0.6230 -0.0694 0.050 Uiso 1 1 calc R
C3 C 0.01242(17) 0.7336(2) -0.0181(2) 0.0466(7) Uani 1 1 d .
H3 H 0.0054 0.7757 -0.0796 0.056 Uiso 1 1 calc R
C4 C -0.02439(17) 0.7639(2) 0.0647(2) 0.0468(7) Uani 1 1 d .
H4 H -0.0560 0.8275 0.0611 0.056 Uiso 1 1 calc R
C5 C -0.01533(15) 0.7020(2) 0.1530(2) 0.0398(6) Uani 1 1 d .
H5 H -0.0399 0.7239 0.2109 0.048 Uiso 1 1 calc R
C6 C 0.02916(14) 0.60806(18) 0.15866(18) 0.0319(5) Uani 1 1 d .
C7 C 0.02937(15) 0.53891(19) 0.25318(19) 0.0363(6) Uani 1 1 d .
H7A H 0.0346 0.5847 0.3159 0.044 Uiso 1 1 calc R
H7B H -0.0240 0.5011 0.2470 0.044 Uiso 1 1 calc R
O8 O 0.09545(9) 0.46121(12) 0.26703(12) 0.0302(4) Uani 1 1 d .
C9 C 0.16957(14) 0.49738(18) 0.31388(16) 0.0276(5) Uani 1 1 d .
O10 O 0.18606(10) 0.58723(13) 0.34013(12) 0.0368(4) Uani 1 1 d .
N11 N 0.22206(11) 0.40925(14) 0.33521(13) 0.0246(4) Uani 1 1 d .
O12 O 0.30546(9) 0.44466(12) 0.36568(11) 0.0290(3) Uani 1 1 d .
C13 C 0.35882(13) 0.40609(16) 0.29254(16) 0.0260(5) Uani 1 1 d .
H13 H 0.4145 0.4399 0.3063 0.031 Uiso 1 1 calc R
C14 C 0.31829(13) 0.42282(16) 0.18213(16) 0.0261(5) Uani 1 1 d .
H14 H 0.3426 0.4624 0.1327 0.031 Uiso 1 1 calc R
C15 C 0.24502(13) 0.37692(16) 0.16023(16) 0.0246(5) Uani 1 1 d .
H15 H 0.2131 0.3767 0.0925 0.029 Uiso 1 1 calc R
C16 C 0.21758(13) 0.32543(16) 0.25309(15) 0.0230(4) Uani 1 1 d .
H16 H 0.1605 0.2965 0.2351 0.028 Uiso 1 1 calc R
C17 C 0.27850(12) 0.23817(16) 0.29774(15) 0.0217(4) Uani 1 1 d .
H17 H 0.2754 0.1786 0.2463 0.026 Uiso 1 1 calc R
C18 C 0.36368(13) 0.28730(16) 0.30998(15) 0.0215(4) Uani 1 1 d .
N19 N 0.42659(11) 0.22703(14) 0.32943(13) 0.0240(4) Uani 1 1 d .
O20 O 0.49970(9) 0.29260(11) 0.33997(11) 0.0252(3) Uani 1 1 d .
C21 C 0.57064(13) 0.23535(17) 0.34395(15) 0.0230(5) Uani 1 1 d .
O22 O 0.57404(9) 0.14085(12) 0.33515(12) 0.0299(4) Uani 1 1 d .
C23 C 0.64242(13) 0.31018(16) 0.36042(15) 0.0226(4) Uani 1 1 d .
C24 C 0.72145(13) 0.26914(18) 0.36022(16) 0.0258(5) Uani 1 1 d .
H24 H 0.7286 0.1952 0.3491 0.031 Uiso 1 1 calc R
C25 C 0.78899(13) 0.33556(18) 0.37612(16) 0.0285(5) Uani 1 1 d .
H25 H 0.8430 0.3084 0.3772 0.034 Uiso 1 1 calc R
C26 C 0.77582(13) 0.44300(18) 0.39045(15) 0.0267(5) Uani 1 1 d .
C27 C 0.69900(14) 0.48549(17) 0.39152(16) 0.0272(5) Uani 1 1 d .
H27 H 0.6923 0.5595 0.4023 0.033 Uiso 1 1 calc R
C28 C 0.63163(13) 0.41807(17) 0.37659(16) 0.0262(5) Uani 1 1 d .
H28 H 0.5780 0.4457 0.3774 0.031 Uiso 1 1 calc R
N29 N 0.84700(12) 0.51573(17) 0.40528(14) 0.0328(5) Uani 1 1 d .
O30 O 0.91585(10) 0.47792(15) 0.42870(16) 0.0509(5) Uani 1 1 d .
O31 O 0.83402(11) 0.61135(14) 0.39329(14) 0.0431(4) Uani 1 1 d .
C32 C 0.25821(13) 0.19474(16) 0.40048(16) 0.0248(5) Uani 1 1 d .
H32A H 0.2724 0.2481 0.4565 0.030 Uiso 1 1 calc R
H32B H 0.1986 0.1792 0.3935 0.030 Uiso 1 1 calc R
O33 O 0.30511(9) 0.09855(11) 0.42620(11) 0.0249(3) Uani 1 1 d .
C34 C 0.27045(13) 0.00726(16) 0.38541(16) 0.0240(5) Uani 1 1 d .
O35 O 0.19928(9) -0.00142(12) 0.34594(12) 0.0323(4) Uani 1 1 d .
C36 C 0.33292(13) -0.07966(16) 0.39502(14) 0.0218(4) Uani 1 1 d .
C37 C 0.41653(13) -0.05553(16) 0.40350(15) 0.0234(4) Uani 1 1 d .
H37 H 0.4342 0.0165 0.4049 0.028 Uiso 1 1 calc R
C38 C 0.47353(13) -0.13705(16) 0.40988(15) 0.0245(5) Uani 1 1 d .
H38 H 0.5307 -0.1222 0.4162 0.029 Uiso 1 1 calc R
C39 C 0.44525(13) -0.24066(16) 0.40691(15) 0.0225(4) Uani 1 1 d .
C40 C 0.36289(13) -0.26726(17) 0.39707(15) 0.0239(5) Uani 1 1 d .
H40 H 0.3458 -0.3395 0.3947 0.029 Uiso 1 1 calc R
C41 C 0.30596(13) -0.18493(16) 0.39080(15) 0.0226(4) Uani 1 1 d .
H41 H 0.2488 -0.2004 0.3837 0.027 Uiso 1 1 calc R
N42 N 0.50686(12) -0.32704(15) 0.41459(13) 0.0276(4) Uani 1 1 d .
O43 O 0.57968(10) -0.30256(13) 0.41688(13) 0.0371(4) Uani 1 1 d .
O44 O 0.48210(10) -0.41879(13) 0.41851(13) 0.0372(4) Uani 1 1 d .

loop_
_atom_site_aniso_label
_atom_site_aniso_U_11
_atom_site_aniso_U_22
_atom_site_aniso_U_33
_atom_site_aniso_U_23
_atom_site_aniso_U_13
_atom_site_aniso_U_12
C1 0.0401(15) 0.0315(15) 0.0396(14) 0.0030(10) 0.0052(11) 0.0059(10)
C2 0.0503(16) 0.0397(16) 0.0341(14) 0.0014(11) 0.0051(11) -0.0063(12)
C3 0.0559(18) 0.0356(16) 0.0429(15) 0.0115(12) -0.0088(13) -0.0065(12)
C4 0.0476(17) 0.0338(16) 0.0553(17) 0.0065(12) -0.0032(13) 0.0090(11)
C5 0.0346(14) 0.0388(16) 0.0453(15) 0.0015(11) 0.0043(11) 0.0104(11)
C6 0.0268(12) 0.0303(14) 0.0374(13) 0.0037(10) 0.0011(10) 0.0028(9)
C7 0.0309(13) 0.0360(15) 0.0436(14) 0.0068(11) 0.0102(11) 0.0142(10)
O8 0.0270(9) 0.0280(9) 0.0356(9) 0.0045(6) 0.0051(7) 0.0080(6)
C9 0.0333(13) 0.0273(14) 0.0238(11) 0.0022(9) 0.0092(9) 0.0078(9)
O10 0.0448(10) 0.0246(10) 0.0401(9) -0.0054(7) 0.0042(8) 0.0082(7)
N11 0.0256(10) 0.0234(10) 0.0251(9) -0.0014(7) 0.0055(7) 0.0037(7)
O12 0.0285(8) 0.0293(9) 0.0284(8) -0.0079(6) 0.0020(6) 0.0022(6)
C13 0.0233(11) 0.0244(13) 0.0311(12) -0.0016(9) 0.0065(9) 0.0000(8)
C14 0.0306(12) 0.0199(12) 0.0298(11) 0.0041(8) 0.0108(9) 0.0053(9)
C15 0.0294(12) 0.0225(12) 0.0222(11) -0.0007(8) 0.0053(9) 0.0049(8)
C16 0.0250(11) 0.0196(12) 0.0247(11) -0.0006(8) 0.0044(8) -0.0009(8)
C17 0.0236(11) 0.0183(11) 0.0236(11) -0.0011(8) 0.0051(8) 0.0011(8)
C18 0.0269(11) 0.0208(12) 0.0167(10) -0.0007(8) 0.0027(8) 0.0027(8)
N19 0.0241(10) 0.0244(10) 0.0243(9) 0.0000(7) 0.0063(7) -0.0018(7)
O20 0.0222(8) 0.0214(8) 0.0319(8) 0.0013(6) 0.0040(6) 0.0006(6)
C21 0.0265(12) 0.0268(13) 0.0167(10) 0.0026(8) 0.0061(8) 0.0050(8)
O22 0.0303(9) 0.0232(10) 0.0372(9) -0.0006(6) 0.0083(7) 0.0022(6)
C23 0.0268(11) 0.0259(12) 0.0151(10) 0.0024(8) 0.0032(8) 0.0032(8)
C24 0.0301(12) 0.0259(13) 0.0214(10) 0.0025(8) 0.0039(9) 0.0041(9)
C25 0.0230(11) 0.0365(14) 0.0251(11) 0.0050(9) 0.0016(9) 0.0044(9)
C26 0.0288(12) 0.0325(14) 0.0176(10) 0.0028(8) -0.0004(8) -0.0038(9)
C27 0.0339(13) 0.0249(13) 0.0229(11) -0.0002(8) 0.0049(9) 0.0021(9)
C28 0.0262(12) 0.0307(13) 0.0224(11) 0.0015(9) 0.0061(8) 0.0033(9)
N29 0.0306(11) 0.0382(13) 0.0281(10) 0.0030(8) 0.0001(8) -0.0038(9)
O30 0.0255(10) 0.0492(12) 0.0753(14) 0.0103(9) 0.0000(9) -0.0026(8)
O31 0.0421(11) 0.0318(11) 0.0499(11) 0.0042(8) -0.0096(8) -0.0076(8)
C32 0.0291(12) 0.0176(12) 0.0288(11) 0.0017(8) 0.0085(9) 0.0051(8)
O33 0.0297(8) 0.0175(8) 0.0273(8) 0.0011(6) 0.0041(6) 0.0029(6)
C34 0.0314(13) 0.0217(12) 0.0202(10) 0.0031(8) 0.0085(9) 0.0018(9)
O35 0.0269(9) 0.0297(9) 0.0391(9) -0.0015(7) 0.0016(7) 0.0034(6)
C36 0.0303(12) 0.0204(12) 0.0150(9) 0.0006(8) 0.0045(8) 0.0017(8)
C37 0.0322(12) 0.0186(12) 0.0195(10) -0.0018(8) 0.0048(8) -0.0020(8)
C38 0.0267(12) 0.0260(13) 0.0208(10) -0.0019(8) 0.0039(8) -0.0001(9)
C39 0.0321(12) 0.0205(12) 0.0148(10) -0.0001(8) 0.0037(8) 0.0062(8)
C40 0.0347(13) 0.0207(12) 0.0165(10) -0.0006(8) 0.0043(8) -0.0004(8)
C41 0.0271(11) 0.0233(12) 0.0179(10) 0.0007(8) 0.0048(8) -0.0005(8)
N42 0.0342(11) 0.0273(12) 0.0206(9) -0.0020(7) 0.0024(8) 0.0082(8)
O43 0.0319(10) 0.0351(10) 0.0437(10) -0.0038(7) 0.0042(7) 0.0085(7)
O44 0.0455(10) 0.0195(10) 0.0459(10) 0.0003(7) 0.0053(8) 0.0061(7)

loop_
_atom_type_symbol
_atom_type_description
_atom_type_scat_dispersion_real
_atom_type_scat_dispersion_imag
_atom_type_scat_source
C C 0.0181 0.0091 'International Tables Vol C Tables 4.2.6.8 and 6.1.1.4'
H H 0.0000 0.0000 'International Tables Vol C Tables 4.2.6.8 and 6.1.1.4'
N N 0.0311 0.0180 'International Tables Vol C Tables 4.2.6.8 and 6.1.1.4'
O O 0.0492 0.0322 'International Tables Vol C Tables 4.2.6.8 and 6.1.1.4'

loop_
_geom_angle_atom_site_label_1
_geom_angle_atom_site_label_2
_geom_angle_atom_site_label_3
_geom_angle
C2 C1 H1 119.8
C6 C1 H1 119.8
C6 C1 C2 120.5(2)
C1 C2 H2 120.3
C3 C2 C1 119.5(2)
C3 C2 H2 120.3
C2 C3 H3 119.8
C4 C3 C2 120.5(2)
C4 C3 H3 119.8
C3 C4 H4 120.2
C3 C4 C5 119.7(2)
C5 C4 H4 120.2
C4 C5 H5 119.5
C4 C5 C6 120.9(2)
C6 C5 H5 119.6
C1 C6 C5 119.0(2)
C1 C6 C7 123.0(2)
C5 C6 C7 117.9(2)
C6 C7 H7A 108.9
C6 C7 H7B 108.9
H7A C7 H7B 107.7
O8 C7 C6 113.21(18)
O8 C7 H7A 108.9
O8 C7 H7B 108.9
C9 O8 C7 115.74(18)
O8 C9 N11 107.83(19)
O10 C9 O8 126.3(2)
O10 C9 N11 125.6(2)
C9 N11 O12 109.92(16)
C9 N11 C16 117.17(17)
O12 N11 C16 110.58(14)
N11 O12 C13 111.19(14)
O12 C13 H13 111.6
O12 C13 C14 110.55(17)
O12 C13 C18 104.53(16)
C14 C13 H13 111.6
C14 C13 C18 106.70(17)
C18 C13 H13 111.6
C13 C14 H14 123.4
C15 C14 C13 113.29(19)
C15 C14 H14 123.4
C14 C15 H15 123.4
C14 C15 C16 113.27(19)
C16 C15 H15 123.4
N11 C16 C15 106.46(16)
N11 C16 H16 111.2
N11 C16 C17 106.20(16)
C15 C16 H16 111.2
C15 C16 C17 110.46(16)
C17 C16 H16 111.2
C16 C17 H17 108.8
C18 C17 C16 106.61(16)
C18 C17 H17 108.8
C18 C17 C32 112.40(17)
C32 C17 C16 111.39(16)
C32 C17 H17 108.8
C13 C18 C17 111.14(17)
N19 C18 C13 129.70(19)
N19 C18 C17 119.12(19)
C18 N19 O20 108.50(16)
C21 O20 N19 113.38(15)
O20 C21 C23 108.95(17)
O22 C21 O20 124.93(19)
O22 C21 C23 126.12(19)
C24 C23 C21 118.70(19)
C28 C23 C21 121.18(18)
C28 C23 C24 120.1(2)
C23 C24 H24 119.9
C25 C24 C23 120.3(2)
C25 C24 H24 119.9
C24 C25 H25 121.0
C24 C25 C26 118.1(2)
C26 C25 H25 121.0
C25 C26 N29 118.9(2)
C27 C26 C25 123.0(2)
C27 C26 N29 118.1(2)
C26 C27 H27 120.7
C26 C27 C28 118.6(2)
C28 C27 H27 120.7
C23 C28 H28 120.0
C27 C28 C23 120.0(2)
C27 C28 H28 120.0
O30 N29 C26 118.5(2)
O30 N29 O31 123.3(2)
O31 N29 C26 118.19(19)
C17 C32 H32A 110.0
C17 C32 H32B 110.0
H32A C32 H32B 108.4
O33 C32 C17 108.54(16)
O33 C32 H32A 110.0
O33 C32 H32B 110.0
C34 O33 C32 116.30(17)
O33 C34 C36 110.28(18)
O35 C34 O33 124.34(19)
O35 C34 C36 125.38(19)
C37 C36 C34 120.34(19)
C41 C36 C34 118.74(19)
C41 C36 C37 120.86(19)
C36 C37 H37 120.2
C38 C37 C36 119.65(19)
C38 C37 H37 120.2
C37 C38 H38 120.8
C39 C38 C37 118.3(2)
C39 C38 H38 120.8
C38 C39 C40 123.49(19)
C38 C39 N42 117.77(19)
C40 C39 N42 118.74(19)
C39 C40 H40 121.1
C39 C40 C41 117.9(2)
C41 C40 H40 121.1
C36 C41 H41 120.1
C40 C41 C36 119.8(2)
C40 C41 H41 120.1
O43 N42 C39 118.18(18)
O44 N42 C39 117.66(18)
O44 N42 O43 124.16(18)

loop_
_geom_bond_atom_site_label_1
_geom_bond_atom_site_label_2
_geom_bond_distance
C1 H1 0.9500
C1 C2 1.387(3)
C1 C6 1.376(3)
C2 H2 0.9500
C2 C3 1.380(4)
C3 H3 0.9500
C3 C4 1.370(4)
C4 H4 0.9500
C4 C5 1.374(4)
C5 H5 0.9500
C5 C6 1.385(3)
C6 C7 1.504(3)
C7 H7A 0.9900
C7 H7B 0.9900
C7 O8 1.451(3)
O8 C9 1.352(3)
C9 O10 1.198(3)
C9 N11 1.405(3)
N11 O12 1.437(2)
N11 C16 1.493(3)
O12 C13 1.475(2)
C13 H13 1.0000
C13 C14 1.497(3)
C13 C18 1.510(3)
C14 H14 0.9500
C14 C15 1.326(3)
C15 H15 0.9500
C15 C16 1.501(3)
C16 H16 1.0000
C16 C17 1.536(3)
C17 H17 1.0000
C17 C18 1.517(3)
C17 C32 1.527(3)
C18 N19 1.275(3)
N19 O20 1.447(2)
O20 C21 1.366(2)
C21 O22 1.195(2)
C21 C23 1.499(3)
C23 C24 1.400(3)
C23 C28 1.388(3)
C24 H24 0.9500
C24 C25 1.379(3)
C25 H25 0.9500
C25 C26 1.385(3)
C26 C27 1.375(3)
C26 N29 1.474(3)
C27 H27 0.9500
C27 C28 1.384(3)
C28 H28 0.9500
N29 O30 1.222(3)
N29 O31 1.226(2)
C32 H32A 0.9900
C32 H32B 0.9900
C32 O33 1.444(2)
O33 C34 1.351(3)
C34 O35 1.206(3)
C34 C36 1.492(3)
C36 C37 1.396(3)
C36 C41 1.394(3)
C37 H37 0.9500
C37 C38 1.383(3)
C38 H38 0.9500
C38 C39 1.381(3)
C39 C40 1.382(3)
C39 N42 1.478(3)
C40 H40 0.9500
C40 C41 1.390(3)
C41 H41 0.9500
N42 O43 1.233(2)
N42 O44 1.227(2)

loop_
_geom_torsion_atom_site_label_1
_geom_torsion_atom_site_label_2
_geom_torsion_atom_site_label_3
_geom_torsion_atom_site_label_4
_geom_torsion
C1 C2 C3 C4 2.2(4)
C1 C6 C7 O8 21.0(3)
C2 C1 C6 C5 -1.4(4)
C2 C1 C6 C7 174.9(2)
C2 C3 C4 C5 -1.1(4)
C3 C4 C5 C6 -1.3(4)
C4 C5 C6 C1 2.5(4)
C4 C5 C6 C7 -174.0(2)
C5 C6 C7 O8 -162.6(2)
C6 C1 C2 C3 -1.0(4)
C6 C7 O8 C9 82.1(2)
C7 O8 C9 O10 -3.6(3)
C7 O8 C9 N11 171.05(16)
O8 C9 N11 O12 168.56(14)
O8 C9 N11 C16 41.2(2)
C9 N11 O12 C13 -118.59(17)
C9 N11 C16 C15 64.0(2)
C9 N11 C16 C17 -178.22(17)
O10 C9 N11 O12 -16.8(3)
O10 C9 N11 C16 -144.1(2)
N11 O12 C13 C14 45.9(2)
N11 O12 C13 C18 -68.56(19)
N11 C16 C17 C18 -65.52(19)
N11 C16 C17 C32 57.4(2)
O12 N11 C16 C15 -63.0(2)
O12 N11 C16 C17 54.78(19)
O12 C13 C14 C15 -56.7(2)
O12 C13 C18 C17 54.5(2)
O12 C13 C18 N19 -127.7(2)
C13 C14 C15 C16 3.9(3)
C13 C18 N19 O20 3.7(3)
C14 C13 C18 C17 -62.7(2)
C14 C13 C18 N19 115.2(2)
C14 C15 C16 N11 54.5(2)
C14 C15 C16 C17 -60.4(2)
C15 C16 C17 C18 49.5(2)
C15 C16 C17 C32 172.48(17)
C16 N11 O12 C13 12.3(2)
C16 C17 C18 C13 9.6(2)
C16 C17 C18 N19 -168.51(17)
C16 C17 C32 O33 167.40(16)
C17 C18 N19 O20 -178.61(15)
C17 C32 O33 C34 -87.1(2)
C18 C13 C14 C15 56.4(2)
C18 C17 C32 O33 -73.0(2)
C18 N19 O20 C21 -169.89(16)
N19 O20 C21 O22 3.2(3)
N19 O20 C21 C23 -177.09(14)
O20 C21 C23 C24 -175.92(16)
O20 C21 C23 C28 4.7(3)
C21 C23 C24 C25 -179.39(18)
C21 C23 C28 C27 -179.95(19)
O22 C21 C23 C24 3.8(3)
O22 C21 C23 C28 -175.63(19)
C23 C24 C25 C26 -1.0(3)
C24 C23 C28 C27 0.7(3)
C24 C25 C26 C27 1.3(3)
C24 C25 C26 N29 -178.69(18)
C25 C26 C27 C28 -0.6(3)
C25 C26 N29 O30 -16.8(3)
C25 C26 N29 O31 163.0(2)
C26 C27 C28 C23 -0.4(3)
C27 C26 N29 O30 163.2(2)
C27 C26 N29 O31 -17.0(3)
C28 C23 C24 C25 0.0(3)
N29 C26 C27 C28 179.35(18)
C32 C17 C18 C13 -112.73(18)
C32 C17 C18 N19 69.2(2)
C32 O33 C34 O35 -13.6(3)
C32 O33 C34 C36 165.58(15)
O33 C34 C36 C37 -24.0(2)
O33 C34 C36 C41 158.75(17)
C34 C36 C37 C38 -178.48(18)
C34 C36 C41 C40 178.47(18)
O35 C34 C36 C37 155.2(2)
O35 C34 C36 C41 -22.1(3)
C36 C37 C38 C39 0.4(3)
C37 C36 C41 C40 1.2(3)
C37 C38 C39 C40 0.5(3)
C37 C38 C39 N42 -179.55(17)
C38 C39 C40 C41 -0.6(3)
C38 C39 N42 O43 -4.3(3)
C38 C39 N42 O44 175.54(18)
C39 C40 C41 C36 -0.3(3)
C40 C39 N42 O43 175.62(18)
C40 C39 N42 O44 -4.5(3)
C41 C36 C37 C38 -1.3(3)
N42 C39 C40 C41 179.49(17)
